data_4338349
loop_
_publ_author_name
'Shankar, Bhaskaran'
'Elumalai, Palani'
'Shanmugam, Ramasamy'
'Singh, Virender'
'Masram, Dhanraj T.'
'Sathiyendiran, Malaichamy'

_publ_section_title
;
 New class of phosphine oxide donor-based supramolecular coordination
 complexes from an in situ phosphine oxidation reaction or phosphine oxide
 ligands.
;
_journal_issue 18
_journal_name_full 'Inorganic chemistry'
_journal_page_first 10217
_journal_page_last 10219
_journal_paper_doi 10.1021/ic401257w
_journal_volume 52
_journal_year 2013
_chemical_formula_moiety 'C47 H36 Cl2 O12 P2 Re2'
_chemical_formula_sum 'C47 H36 Cl2 O12 P2 Re2'
_chemical_formula_weight 1298.00
_chemical_name_systematic
;
 ?
;
_space_group_IT_number 14
_symmetry_cell_setting monoclinic
_symmetry_space_group_name_Hall '-P 2ybc'
_symmetry_space_group_name_H-M 'P 1 21/c 1'
_atom_sites_solution_hydrogens geom
_atom_sites_solution_primary direct
_atom_sites_solution_secondary difmap
_audit_creation_method SHELXL-97
_cell_angle_alpha 90.00
_cell_angle_beta 97.154(4)
_cell_angle_gamma 90.00
_cell_formula_units_Z 4
_cell_length_a 9.8861(4)
_cell_length_b 20.3537(9)
_cell_length_c 23.4577(14)
_cell_measurement_reflns_used 9137
_cell_measurement_temperature 298(2)
_cell_measurement_theta_max 25.00
_cell_measurement_theta_min 2.88
_cell_volume 4683.4(4)
_computing_cell_refinement 'CrysAlis RED (Oxford, 2011)'
_computing_data_collection 'CrysAlis RED (Oxford, 2011)'
_computing_data_reduction 'CrysAlis RED (Oxford, 2011)'
_computing_molecular_graphics 'ORTEP-3 (Farrugia, 1997)'
_computing_publication_material 'SHELXL-97 (Sheldrick, 2008)'
_computing_structure_refinement 'SHELXL-97 (Sheldrick, 2008)'
_computing_structure_solution 'SHELXS-97 (Sheldrick, 1990)'
_diffrn_ambient_temperature 298(2)
_diffrn_detector_area_resol_mean 15.9853
_diffrn_measured_fraction_theta_full 0.998
_diffrn_measured_fraction_theta_max 0.998
_diffrn_measurement_device_type 'Xcalibur, Sapphire3'
_diffrn_measurement_method 'w scans'
_diffrn_radiation_monochromator graphite
_diffrn_radiation_source 'fine-focus sealed tube'
_diffrn_radiation_type MoK\a
_diffrn_radiation_wavelength 0.71073
_diffrn_reflns_av_R_equivalents 0.0704
_diffrn_reflns_av_sigmaI/netI 0.0656
_diffrn_reflns_limit_h_max 11
_diffrn_reflns_limit_h_min -11
_diffrn_reflns_limit_k_max 24
_diffrn_reflns_limit_k_min -24
_diffrn_reflns_limit_l_max 25
_diffrn_reflns_limit_l_min -27
_diffrn_reflns_number 38426
_diffrn_reflns_theta_full 25.00
_diffrn_reflns_theta_max 25.00
_diffrn_reflns_theta_min 2.88
_exptl_absorpt_coefficient_mu 5.409
_exptl_absorpt_correction_T_max 0.3963
_exptl_absorpt_correction_T_min 0.2533
_exptl_absorpt_correction_type multi-scan
_exptl_absorpt_process_details
;
CrysAlisPro, Agilent Technologies,
Version 1.171.34.49 (release 20-01-2011 CrysAlis171 .NET)
(compiled Jan 20 2011,15:58:25)
Empirical absorption correction using spherical harmonics,
 implemented in SCALE3 ABSPACK scaling algorithm.
;
_exptl_crystal_colour brown
_exptl_crystal_density_diffrn 1.841
_exptl_crystal_density_method 'not measured'
_exptl_crystal_description irregular
_exptl_crystal_F_000 2512
_exptl_crystal_size_max 0.35
_exptl_crystal_size_mid 0.29
_exptl_crystal_size_min 0.21
_refine_diff_density_max 2.034
_refine_diff_density_min -1.383
_refine_diff_density_rms 0.170
_refine_ls_extinction_method none
_refine_ls_goodness_of_fit_ref 1.203
_refine_ls_hydrogen_treatment constr
_refine_ls_matrix_type fullcycle
_refine_ls_number_parameters 586
_refine_ls_number_reflns 8235
_refine_ls_number_restraints 14
_refine_ls_restrained_S_all 1.205
_refine_ls_R_factor_all 0.1019
_refine_ls_R_factor_gt 0.0790
_refine_ls_shift/su_max 0.004
_refine_ls_shift/su_mean 0.001
_refine_ls_structure_factor_coef Fsqd
_refine_ls_weighting_details 'calc w=1/[\s^2^(Fo^2^)+(0.0656P)^2^+23.8249P] where P=(Fo^2^+2Fc^2^)/3'
_refine_ls_weighting_scheme calc
_refine_ls_wR_factor_gt 0.1629
_refine_ls_wR_factor_ref 0.1728
_reflns_number_gt 6614
_reflns_number_total 8235
_reflns_threshold_expression >2\s(I)
_cod_data_source_file ic401257w_si_002.cif
_cod_data_source_block vs2-243c
_cod_original_sg_symbol_H-M P21/c
_cod_database_code 4338349

loop_
_symmetry_equiv_pos_as_xyz
'x, y, z'
'-x, y+1/2, -z+1/2'
'-x, -y, -z'
'x, -y-1/2, z-1/2'

loop_
_atom_site_label
_atom_site_type_symbol
_atom_site_fract_x
_atom_site_fract_y
_atom_site_fract_z
_atom_site_U_iso_or_equiv
_atom_site_adp_type
_atom_site_occupancy
_atom_site_symmetry_multiplicity
_atom_site_calc_flag
_atom_site_refinement_flags
Re1 Re -0.54465(5) 0.46577(2) -0.12054(3) 0.04953(16) Uani 1 1 d .
Re2 Re -0.97028(5) 0.14984(2) -0.03426(3) 0.04727(19) Uani 1 1 d .
Cl1 Cl -0.5652(11) 0.2974(5) 0.0410(5) 0.227(5) Uani 1 1 d .
Cl2 Cl -0.911(4) 0.3012(18) -0.199(2) 0.75(3) Uani 1 1 d .
P1 P -0.7465(3) 0.07551(16) -0.12045(16) 0.0464(8) Uani 1 1 d .
P2 P -0.3268(3) 0.33765(15) -0.14625(16) 0.0452(8) Uani 1 1 d .
O1 O -0.2941(11) 0.5368(5) -0.0601(5) 0.087(4) Uani 1 1 d .
O2 O -0.5304(14) 0.5442(6) -0.2298(6) 0.107(5) Uani 1 1 d .
O3 O -0.7154(14) 0.5767(6) -0.0785(8) 0.132(6) Uani 1 1 d .
O4 O -1.1886(12) 0.2179(6) 0.0250(6) 0.096(4) Uani 1 1 d .
O5 O -1.2096(10) 0.0745(5) -0.0968(6) 0.092(4) Uani 1 1 d .
O6 O -0.9549(12) 0.0522(6) 0.0661(6) 0.096(4) Uani 1 1 d .
O7 O -0.5652(8) 0.3989(4) -0.0516(4) 0.052(2) Uani 1 1 d .
O8 O -0.7150(7) 0.4045(4) -0.1507(4) 0.046(2) Uani 1 1 d .
O9 O -0.9554(8) 0.2195(4) -0.1016(4) 0.045(2) Uani 1 1 d .
O10 O -0.8081(8) 0.2154(4) -0.0019(4) 0.046(2) Uani 1 1 d .
O11 O -0.4488(8) 0.3815(4) -0.1534(4) 0.063(3) Uani 1 1 d .
O12 O -0.8018(8) 0.1065(4) -0.0706(4) 0.053(2) Uani 1 1 d .
C1 C -0.3865(14) 0.5108(7) -0.0841(7) 0.058(4) Uani 1 1 d .
C2 C -0.5342(13) 0.5161(7) -0.1870(7) 0.060(4) Uani 1 1 d .
C3 C -0.6495(16) 0.5349(8) -0.0937(9) 0.083(5) Uani 1 1 d .
C4 C -1.1029(16) 0.1928(7) 0.0022(8) 0.070(4) Uani 1 1 d .
C5 C -1.1162(14) 0.1007(7) -0.0731(7) 0.062(4) Uani 1 1 d .
C6 C -0.9601(13) 0.0873(8) 0.0286(7) 0.061(4) Uani 1 1 d .
C7 C -0.6551(11) 0.3543(5) -0.0607(5) 0.040(3) Uani 1 1 d .
C8 C -0.7386(11) 0.3583(6) -0.1181(6) 0.044(3) Uani 1 1 d .
C9 C -0.8366(13) 0.3088(6) -0.1316(6) 0.047(3) Uani 1 1 d .
C10 C -0.8647(11) 0.2627(5) -0.0929(5) 0.037(3) Uani 1 1 d .
C11 C -0.7781(12) 0.2608(6) -0.0352(6) 0.044(3) Uani 1 1 d .
C12 C -0.6764(12) 0.3061(6) -0.0211(5) 0.047(3) Uani 1 1 d .
C13 C -0.1789(12) 0.3757(6) -0.1065(7) 0.051(3) Uani 1 1 d .
C14 C -0.1110(13) 0.4218(7) -0.1335(7) 0.059(4) Uani 1 1 d .
H14 H -0.1391 0.4305 -0.1721 0.071 Uiso 1 1 calc R
C15 C -0.0030(15) 0.4557(8) -0.1063(9) 0.076(5) Uani 1 1 d .
H15 H 0.0424 0.4869 -0.1257 0.091 Uiso 1 1 calc R
C16 C 0.0363(15) 0.4426(8) -0.0503(9) 0.078(5) Uani 1 1 d .
H16 H 0.1091 0.4657 -0.0309 0.094 Uiso 1 1 calc R
C17 C -0.0287(19) 0.3961(8) -0.0215(8) 0.083(5) Uani 1 1 d .
H17 H 0.0011 0.3866 0.0168 0.100 Uiso 1 1 calc R
C18 C -0.1393(14) 0.3636(7) -0.0503(7) 0.064(4) Uani 1 1 d .
H18 H -0.1868 0.3332 -0.0309 0.077 Uiso 1 1 calc R
C19 C -0.2840(13) 0.3175(6) -0.2161(6) 0.051(3) Uani 1 1 d .
C20 C -0.3481(16) 0.3449(8) -0.2643(8) 0.075(5) Uani 1 1 d .
H20 H -0.4131 0.3773 -0.2612 0.090 Uiso 1 1 calc R
C21 C -0.320(2) 0.3266(11) -0.3171(8) 0.097(6) Uani 1 1 d .
H21 H -0.3640 0.3476 -0.3494 0.116 Uiso 1 1 calc R
C22 C -0.227(2) 0.2769(11) -0.3233(10) 0.110(7) Uani 1 1 d .
H22 H -0.2099 0.2627 -0.3594 0.132 Uiso 1 1 calc R
C23 C -0.162(2) 0.2498(10) -0.2738(9) 0.101(6) Uani 1 1 d .
H23 H -0.0986 0.2167 -0.2769 0.122 Uiso 1 1 calc R
C24 C -0.1858(16) 0.2685(8) -0.2215(7) 0.076(5) Uani 1 1 d .
H24 H -0.1379 0.2495 -0.1890 0.091 Uiso 1 1 calc R
C25 C -0.3655(11) 0.2629(6) -0.1118(6) 0.047(3) Uani 1 1 d .
H25A H -0.2849 0.2353 -0.1064 0.056 Uiso 1 1 calc R
H25B H -0.3921 0.2726 -0.0743 0.056 Uiso 1 1 calc R
C26 C -0.4812(12) 0.2262(6) -0.1481(6) 0.048(3) Uani 1 1 d .
H26A H -0.5547 0.2569 -0.1595 0.058 Uiso 1 1 calc R
H26B H -0.4481 0.2104 -0.1828 0.058 Uiso 1 1 calc R
C27 C -0.5373(12) 0.1688(6) -0.1176(6) 0.050(3) Uani 1 1 d .
H27A H -0.5707 0.1842 -0.0828 0.061 Uiso 1 1 calc R
H27B H -0.4650 0.1374 -0.1068 0.061 Uiso 1 1 calc R
C28 C -0.6542(13) 0.1350(6) -0.1565(6) 0.052(3) Uani 1 1 d .
H28A H -0.6166 0.1135 -0.1879 0.062 Uiso 1 1 calc R
H28B H -0.7175 0.1683 -0.1729 0.062 Uiso 1 1 calc R
C29 C -0.8811(13) 0.0442(6) -0.1716(6) 0.052(3) Uani 1 1 d .
C30 C -0.9822(16) 0.0850(8) -0.1953(7) 0.077(5) Uani 1 1 d .
H30 H -0.9793 0.1292 -0.1850 0.093 Uiso 1 1 calc R
C31 C -1.0862(18) 0.0630(10) -0.2331(9) 0.100(6) Uani 1 1 d .
H31 H -1.1513 0.0923 -0.2502 0.120 Uiso 1 1 calc R
C32 C -1.0958(17) -0.0026(11) -0.2465(8) 0.089(6) Uani 1 1 d .
H32 H -1.1699 -0.0184 -0.2709 0.107 Uiso 1 1 calc R
C33 C -0.994(2) -0.0451(8) -0.2232(8) 0.094(6) Uani 1 1 d .
H33 H -0.9976 -0.0892 -0.2336 0.113 Uiso 1 1 calc R
C34 C -0.8896(15) -0.0227(8) -0.1853(7) 0.075(5) Uani 1 1 d .
H34 H -0.8238 -0.0518 -0.1685 0.090 Uiso 1 1 calc R
C35 C -0.6336(12) 0.0096(6) -0.0960(6) 0.047(3) Uani 1 1 d .
C36 C -0.6638(15) -0.0280(7) -0.0509(6) 0.060(4) Uani 1 1 d .
H36 H -0.7406 -0.0189 -0.0331 0.072 Uiso 1 1 calc R
C37 C -0.580(2) -0.0792(8) -0.0321(7) 0.081(5) Uani 1 1 d .
H37 H -0.6040 -0.1059 -0.0027 0.097 Uiso 1 1 calc R
C38 C -0.4623(17) -0.0924(8) -0.0552(9) 0.084(6) Uani 1 1 d .
H38 H -0.4062 -0.1274 -0.0422 0.101 Uiso 1 1 calc R
C39 C -0.4309(14) -0.0525(8) -0.0979(9) 0.081(5) Uani 1 1 d .
H39 H -0.3492 -0.0587 -0.1130 0.097 Uiso 1 1 calc R
C40 C -0.5139(14) -0.0050(7) -0.1185(7) 0.066(4) Uani 1 1 d .
H40 H -0.4912 0.0196 -0.1494 0.079 Uiso 1 1 calc R
C41 C 0.232(5) 0.241(2) 0.168(2) 0.39(5) Uani 1 1 d D
C42 C 0.103(4) 0.245(2) 0.1338(19) 0.35(6) Uani 1 1 d D
C43 C 0.057(4) 0.310(3) 0.122(3) 0.42(7) Uani 1 1 d D
C44 C 0.125(6) 0.363(2) 0.145(2) 0.27(3) Uani 1 1 d D
C45 C 0.241(7) 0.358(2) 0.180(3) 0.53(10) Uani 1 1 d D
C46 C 0.301(5) 0.297(3) 0.192(3) 0.34(4) Uani 1 1 d D
C47 C 0.269(7) 0.177(2) 0.196(3) 0.36(4) Uani 1 1 d D

loop_
_atom_site_aniso_label
_atom_site_aniso_U_11
_atom_site_aniso_U_22
_atom_site_aniso_U_33
_atom_site_aniso_U_23
_atom_site_aniso_U_13
_atom_site_aniso_U_12
Re1 0.0402(3) 0.0416(3) 0.0670(4) 0.0065(3) 0.0075(2) -0.0031(2)
Re2 0.0406(3) 0.0431(3) 0.0589(4) 0.0062(3) 0.0096(2) -0.0038(2)
Cl1 0.243(11) 0.205(9) 0.224(11) 0.016(8) -0.011(9) -0.067(8)
Cl2 0.70(6) 0.59(5) 1.04(9) 0.39(6) 0.36(6) 0.12(4)
P1 0.0391(17) 0.0443(18) 0.055(2) -0.0028(16) 0.0027(15) -0.0043(14)
P2 0.0372(17) 0.0419(17) 0.056(2) 0.0046(16) 0.0047(15) -0.0007(13)
O1 0.064(7) 0.083(8) 0.112(10) -0.014(7) -0.004(7) -0.021(6)
O2 0.117(11) 0.110(10) 0.093(10) 0.040(8) 0.013(8) -0.034(8)
O3 0.107(10) 0.076(8) 0.225(19) -0.043(10) 0.065(11) 0.012(8)
O4 0.084(8) 0.101(9) 0.111(11) 0.015(8) 0.045(8) 0.029(7)
O5 0.044(6) 0.084(8) 0.145(12) -0.007(7) -0.006(6) -0.026(6)
O6 0.101(9) 0.087(8) 0.103(10) 0.052(8) 0.018(7) -0.004(7)
O7 0.054(5) 0.043(5) 0.058(6) 0.001(4) 0.002(4) -0.014(4)
O8 0.036(4) 0.044(5) 0.057(6) 0.018(4) 0.001(4) -0.006(4)
O9 0.043(5) 0.039(4) 0.052(6) 0.012(4) 0.008(4) -0.004(4)
O10 0.058(5) 0.040(5) 0.040(5) -0.001(4) 0.007(4) -0.009(4)
O11 0.041(5) 0.061(6) 0.085(8) -0.011(5) 0.002(5) 0.000(4)
O12 0.042(5) 0.063(6) 0.053(6) -0.017(5) 0.003(4) -0.004(4)
C1 0.048(8) 0.061(9) 0.068(11) 0.011(7) 0.018(7) -0.004(7)
C2 0.042(7) 0.058(8) 0.077(12) 0.012(8) -0.006(7) -0.021(6)
C3 0.052(9) 0.060(10) 0.139(18) 0.003(10) 0.013(10) -0.019(8)
C4 0.060(9) 0.064(9) 0.088(13) 0.020(9) 0.017(9) 0.009(8)
C5 0.053(9) 0.050(8) 0.085(12) 0.018(8) 0.019(8) 0.004(7)
C6 0.035(7) 0.069(10) 0.081(12) -0.008(9) 0.012(7) 0.001(6)
C7 0.031(6) 0.039(6) 0.050(8) -0.004(6) 0.008(5) -0.009(5)
C8 0.032(6) 0.042(7) 0.057(9) -0.008(6) 0.000(6) -0.001(5)
C9 0.048(7) 0.052(8) 0.040(8) 0.002(6) 0.000(6) 0.013(6)
C10 0.036(6) 0.030(6) 0.044(8) 0.006(5) 0.007(5) -0.006(5)
C11 0.045(7) 0.039(7) 0.050(9) 0.001(6) 0.010(6) 0.001(5)
C12 0.045(7) 0.062(8) 0.032(8) 0.003(6) -0.006(6) -0.005(6)
C13 0.038(7) 0.045(7) 0.072(11) -0.005(7) 0.011(7) 0.001(6)
C14 0.045(8) 0.061(9) 0.073(11) 0.000(8) 0.010(7) -0.007(7)
C15 0.053(9) 0.078(11) 0.098(15) -0.004(10) 0.018(9) -0.016(8)
C16 0.053(9) 0.055(9) 0.124(17) -0.032(10) 0.000(10) -0.001(7)
C17 0.105(13) 0.073(11) 0.066(12) -0.009(9) -0.012(10) -0.011(10)
C18 0.060(9) 0.058(9) 0.073(12) -0.008(8) 0.002(8) -0.010(7)
C19 0.049(8) 0.042(7) 0.060(10) 0.001(6) -0.001(7) -0.004(6)
C20 0.067(10) 0.085(11) 0.070(12) 0.002(9) -0.007(9) 0.022(8)
C21 0.116(16) 0.123(16) 0.048(12) 0.017(11) -0.005(11) -0.004(13)
C22 0.130(19) 0.133(19) 0.072(15) -0.016(13) 0.034(13) 0.012(15)
C23 0.110(15) 0.128(17) 0.074(15) 0.004(12) 0.046(12) 0.039(13)
C24 0.084(11) 0.088(11) 0.060(11) 0.024(9) 0.028(9) 0.033(9)
C25 0.032(6) 0.044(7) 0.066(9) 0.011(6) 0.011(6) -0.003(5)
C26 0.044(7) 0.044(7) 0.058(9) 0.004(6) 0.009(6) -0.010(5)
C27 0.046(7) 0.048(7) 0.058(9) 0.003(6) 0.009(6) -0.005(6)
C28 0.051(8) 0.051(8) 0.053(9) -0.003(6) 0.006(6) -0.004(6)
C29 0.048(8) 0.053(8) 0.052(9) -0.006(7) 0.002(6) -0.011(6)
C30 0.074(10) 0.074(10) 0.075(12) -0.015(9) -0.026(9) -0.004(9)
C31 0.083(13) 0.098(14) 0.110(16) -0.026(12) -0.025(11) 0.020(11)
C32 0.067(11) 0.125(16) 0.072(13) -0.016(12) -0.009(9) -0.027(11)
C33 0.135(17) 0.063(11) 0.079(13) -0.024(9) -0.008(12) -0.036(11)
C34 0.064(10) 0.079(11) 0.076(12) -0.019(9) -0.012(8) -0.009(8)
C35 0.043(7) 0.045(7) 0.053(9) -0.001(6) 0.002(6) -0.003(6)
C36 0.059(9) 0.058(8) 0.061(10) 0.007(7) 0.001(7) 0.009(7)
C37 0.106(14) 0.066(10) 0.064(12) 0.004(8) -0.013(10) 0.000(10)
C38 0.064(11) 0.055(10) 0.124(17) -0.002(10) -0.026(11) 0.004(8)
C39 0.032(8) 0.078(11) 0.128(17) 0.008(11) -0.004(9) 0.007(7)
C40 0.062(9) 0.050(8) 0.090(12) 0.008(8) 0.024(8) 0.012(7)
C41 0.51(18) 0.48(16) 0.21(9) -0.05(9) 0.21(11) 0.00(13)
C42 0.17(4) 0.79(17) 0.09(3) -0.05(6) 0.04(2) -0.18(7)
C43 0.55(13) 0.44(11) 0.30(9) -0.03(8) 0.20(8) -0.34(11)
C44 0.40(8) 0.23(5) 0.20(6) 0.07(4) 0.04(5) -0.11(5)
C45 0.6(2) 0.9(2) 0.14(7) -0.02(11) 0.12(9) -0.34(17)
C46 0.36(8) 0.33(9) 0.33(9) -0.13(7) -0.02(6) 0.00(7)
C47 0.39(8) 0.33(8) 0.42(10) 0.08(7) 0.21(7) 0.18(7)

loop_
_atom_type_symbol
_atom_type_description
_atom_type_scat_dispersion_real
_atom_type_scat_dispersion_imag
_atom_type_scat_source
C C 0.0033 0.0016 'International Tables Vol C Tables 4.2.6.8 and 6.1.1.4'
H H 0.0000 0.0000 'International Tables Vol C Tables 4.2.6.8 and 6.1.1.4'
P P 0.1023 0.0942 'International Tables Vol C Tables 4.2.6.8 and 6.1.1.4'
Re Re -1.0185 7.2310 'International Tables Vol C Tables 4.2.6.8 and 6.1.1.4'
O O 0.0106 0.0060 'International Tables Vol C Tables 4.2.6.8 and 6.1.1.4'
Cl Cl 0.1484 0.1585 'International Tables Vol C Tables 4.2.6.8 and 6.1.1.4'

loop_
_geom_angle_atom_site_label_1
_geom_angle_atom_site_label_2
_geom_angle_atom_site_label_3
_geom_angle
C2 Re1 C3 87.7(7)
C2 Re1 C1 89.0(6)
C3 Re1 C1 86.9(6)
C2 Re1 O7 173.0(5)
C3 Re1 O7 96.5(6)
C1 Re1 O7 96.7(5)
C2 Re1 O8 99.5(4)
C3 Re1 O8 95.8(5)
C1 Re1 O8 171.1(5)
O7 Re1 O8 74.6(3)
C2 Re1 O11 93.7(6)
C3 Re1 O11 173.1(5)
C1 Re1 O11 99.8(5)
O7 Re1 O11 81.4(4)
O8 Re1 O11 77.4(3)
C4 Re2 C5 86.0(7)
C4 Re2 C6 86.1(6)
C5 Re2 C6 89.0(6)
C4 Re2 O9 98.3(5)
C5 Re2 O9 96.5(5)
C6 Re2 O9 173.1(4)
C4 Re2 O10 94.8(5)
C5 Re2 O10 171.0(5)
C6 Re2 O10 100.0(5)
O9 Re2 O10 74.5(3)
C4 Re2 O12 173.9(5)
C5 Re2 O12 100.1(5)
C6 Re2 O12 93.6(5)
O9 Re2 O12 81.5(3)
O10 Re2 O12 79.3(3)
O12 P1 C28 110.0(6)
O12 P1 C35 109.9(6)
C28 P1 C35 108.9(6)
O12 P1 C29 111.2(6)
C28 P1 C29 107.7(6)
C35 P1 C29 109.1(6)
O11 P2 C25 110.2(6)
O11 P2 C19 108.3(6)
C25 P2 C19 107.8(6)
O11 P2 C13 113.0(5)
C25 P2 C13 109.7(6)
C19 P2 C13 107.6(6)
C7 O7 Re1 117.3(8)
C8 O8 Re1 115.8(7)
C10 O9 Re2 117.3(7)
C11 O10 Re2 117.1(8)
P2 O11 Re1 145.4(6)
P1 O12 Re2 149.4(5)
O1 C1 Re1 176.8(14)
O2 C2 Re1 176.3(14)
O3 C3 Re1 178.4(19)
O4 C4 Re2 177.8(14)
O5 C5 Re2 175.7(12)
O6 C6 Re2 178.2(15)
O7 C7 C12 123.7(11)
O7 C7 C8 114.2(10)
C12 C7 C8 122.1(10)
O8 C8 C9 125.3(12)
O8 C8 C7 117.9(10)
C9 C8 C7 116.9(11)
C10 C9 C8 122.5(12)
C10 C9 Cl2 117.7(16)
C8 C9 Cl2 119.5(16)
O9 C10 C9 125.3(11)
O9 C10 C11 116.2(10)
C9 C10 C11 118.5(10)
O10 C11 C12 124.1(12)
O10 C11 C10 114.9(10)
C12 C11 C10 121.0(11)
C11 C12 C7 118.8(11)
C11 C12 Cl1 120.3(10)
C7 C12 Cl1 120.5(10)
C18 C13 C14 118.8(13)
C18 C13 P2 122.8(11)
C14 C13 P2 118.2(12)
C13 C14 C15 122.5(16)
C13 C14 H14 118.8
C15 C14 H14 118.8
C16 C15 C14 118.1(16)
C16 C15 H15 121.0
C14 C15 H15 121.0
C15 C16 C17 121.4(15)
C15 C16 H16 119.3
C17 C16 H16 119.3
C16 C17 C18 118.9(17)
C16 C17 H17 120.6
C18 C17 H17 120.6
C13 C18 C17 120.4(15)
C13 C18 H18 119.8
C17 C18 H18 119.8
C20 C19 C24 118.3(15)
C20 C19 P2 122.2(12)
C24 C19 P2 119.3(11)
C19 C20 C21 121.8(16)
C19 C20 H20 119.1
C21 C20 H20 119.1
C20 C21 C22 120.7(18)
C20 C21 H21 119.6
C22 C21 H21 119.6
C23 C22 C21 116.8(19)
C23 C22 H22 121.6
C21 C22 H22 121.6
C24 C23 C22 123.1(18)
C24 C23 H23 118.5
C22 C23 H23 118.5
C23 C24 C19 119.2(16)
C23 C24 H24 120.4
C19 C24 H24 120.4
C26 C25 P2 110.5(9)
C26 C25 H25A 109.5
P2 C25 H25A 109.5
C26 C25 H25B 109.5
P2 C25 H25B 109.5
H25A C25 H25B 108.1
C27 C26 C25 114.0(11)
C27 C26 H26A 108.8
C25 C26 H26A 108.8
C27 C26 H26B 108.8
C25 C26 H26B 108.8
H26A C26 H26B 107.6
C26 C27 C28 111.0(11)
C26 C27 H27A 109.4
C28 C27 H27A 109.4
C26 C27 H27B 109.4
C28 C27 H27B 109.4
H27A C27 H27B 108.0
C27 C28 P1 114.3(9)
C27 C28 H28A 108.7
P1 C28 H28A 108.7
C27 C28 H28B 108.7
P1 C28 H28B 108.7
H28A C28 H28B 107.6
C30 C29 C34 118.6(13)
C30 C29 P1 120.0(10)
C34 C29 P1 121.2(11)
C31 C30 C29 121.7(15)
C31 C30 H30 119.1
C29 C30 H30 119.1
C30 C31 C32 119.9(17)
C30 C31 H31 120.0
C32 C31 H31 120.0
C31 C32 C33 119.4(15)
C31 C32 H32 120.3
C33 C32 H32 120.3
C34 C33 C32 120.4(16)
C34 C33 H33 119.8
C32 C33 H33 119.8
C33 C34 C29 119.8(16)
C33 C34 H34 120.1
C29 C34 H34 120.1
C36 C35 C40 116.9(12)
C36 C35 P1 118.6(10)
C40 C35 P1 124.5(11)
C37 C36 C35 119.6(15)
C37 C36 H36 120.2
C35 C36 H36 120.2
C36 C37 C38 122.1(17)
C36 C37 H37 119.0
C38 C37 H37 119.0
C39 C38 C37 117.3(16)
C39 C38 H38 121.4
C37 C38 H38 121.4
C40 C39 C38 121.4(16)
C40 C39 H39 119.3
C38 C39 H39 119.3
C39 C40 C35 122.6(16)
C39 C40 H40 118.7
C35 C40 H40 118.7
C42 C41 C46 122.7(15)
C42 C41 C47 117(3)
C46 C41 C47 117(2)
C43 C42 C41 114.0(14)
C44 C43 C42 122.6(16)
C45 C44 C43 122.8(16)
C44 C45 C46 119.7(19)
C45 C46 C41 117.8(15)

loop_
_geom_bond_atom_site_label_1
_geom_bond_atom_site_label_2
_geom_bond_distance
Re1 C2 1.880(16)
Re1 C3 1.900(19)
Re1 C1 1.918(15)
Re1 O7 2.143(8)
Re1 O8 2.143(7)
Re1 O11 2.148(9)
Re2 C4 1.869(17)
Re2 C5 1.893(16)
Re2 C6 1.941(18)
Re2 O9 2.142(8)
Re2 O10 2.150(8)
Re2 O12 2.151(8)
Cl1 C12 1.722(15)
Cl2 C9 1.66(5)
P1 O12 1.492(9)
P1 C28 1.789(13)
P1 C35 1.793(13)
P1 C29 1.794(13)
P2 O11 1.493(9)
P2 C25 1.786(12)
P2 C19 1.789(15)
P2 C13 1.807(13)
O1 C1 1.142(16)
O2 C2 1.160(17)
O3 C3 1.155(19)
O4 C4 1.174(17)
O5 C5 1.148(16)
O6 C6 1.131(17)
O7 C7 1.269(12)
O8 C8 1.251(14)
O9 C10 1.254(12)
O10 C11 1.269(14)
C7 C12 1.386(17)
C7 C8 1.492(17)
C8 C9 1.406(17)
C9 C10 1.357(17)
C10 C11 1.509(17)
C11 C12 1.374(16)
C13 C18 1.35(2)
C13 C14 1.355(18)
C14 C15 1.36(2)
C14 H14 0.9300
C15 C16 1.35(2)
C15 H15 0.9300
C16 C17 1.37(2)
C16 H16 0.9300
C17 C18 1.38(2)
C17 H17 0.9300
C18 H18 0.9300
C19 C20 1.346(19)
C19 C24 1.408(19)
C20 C21 1.35(2)
C20 H20 0.9300
C21 C22 1.39(3)
C21 H21 0.9300
C22 C23 1.37(3)
C22 H22 0.9300
C23 C24 1.33(2)
C23 H23 0.9300
C24 H24 0.9300
C25 C26 1.532(16)
C25 H25A 0.9700
C25 H25B 0.9700
C26 C27 1.510(16)
C26 H26A 0.9700
C26 H26B 0.9700
C27 C28 1.543(17)
C27 H27A 0.9700
C27 H27B 0.9700
C28 H28A 0.9700
C28 H28B 0.9700
C29 C30 1.364(19)
C29 C34 1.400(19)
C30 C31 1.35(2)
C30 H30 0.9300
C31 C32 1.37(2)
C31 H31 0.9300
C32 C33 1.39(2)
C32 H32 0.9300
C33 C34 1.35(2)
C33 H33 0.9300
C34 H34 0.9300
C35 C36 1.370(18)
C35 C40 1.387(18)
C36 C37 1.37(2)
C36 H36 0.9300
C37 C38 1.37(2)
C37 H37 0.9300
C38 C39 1.35(2)
C38 H38 0.9300
C39 C40 1.321(19)
C39 H39 0.9300
C40 H40 0.9300
C41 C42 1.421(17)
C41 C46 1.401(17)
C41 C47 1.50(2)
C42 C43 1.403(17)
C43 C44 1.349(17)
C44 C45 1.326(18)
C45 C46 1.40(2)

loop_
_geom_torsion_atom_site_label_1
_geom_torsion_atom_site_label_2
_geom_torsion_atom_site_label_3
_geom_torsion_atom_site_label_4
_geom_torsion
C2 Re1 O7 C7 -28(4)
C3 Re1 O7 C7 98.6(9)
C1 Re1 O7 C7 -173.7(9)
O8 Re1 O7 C7 4.4(8)
O11 Re1 O7 C7 -74.8(8)
C2 Re1 O8 C8 171.1(9)
C3 Re1 O8 C8 -100.3(10)
C1 Re1 O8 C8 7(4)
O7 Re1 O8 C8 -5.1(8)
O11 Re1 O8 C8 79.4(9)
C4 Re2 O9 C10 93.9(9)
C5 Re2 O9 C10 -179.2(9)
C6 Re2 O9 C10 -36(4)
O10 Re2 O9 C10 1.2(8)
O12 Re2 O9 C10 -79.9(8)
C4 Re2 O10 C11 -98.7(10)
C5 Re2 O10 C11 -4(3)
C6 Re2 O10 C11 174.4(9)
O9 Re2 O10 C11 -1.4(8)
O12 Re2 O10 C11 82.6(9)
C25 P2 O11 Re1 101.3(11)
C19 P2 O11 Re1 -140.9(10)
C13 P2 O11 Re1 -21.8(13)
C2 Re1 O11 P2 115.0(11)
C3 Re1 O11 P2 -143(5)
C1 Re1 O11 P2 25.3(12)
O7 Re1 O11 P2 -70.1(11)
O8 Re1 O11 P2 -146.1(12)
C28 P1 O12 Re2 99.7(11)
C35 P1 O12 Re2 -140.5(10)
C29 P1 O12 Re2 -19.5(13)
C4 Re2 O12 P1 -150(5)
C5 Re2 O12 P1 33.2(12)
C6 Re2 O12 P1 122.8(12)
O9 Re2 O12 P1 -62.0(11)
O10 Re2 O12 P1 -137.7(12)
C2 Re1 C1 O1 160(24)
C3 Re1 C1 O1 72(24)
O7 Re1 C1 O1 -24(24)
O8 Re1 C1 O1 -36(26)
O11 Re1 C1 O1 -107(24)
C3 Re1 C2 O2 -127(22)
C1 Re1 C2 O2 146(22)
O7 Re1 C2 O2 0(25)
O8 Re1 C2 O2 -32(22)
O11 Re1 C2 O2 46(22)
C2 Re1 C3 O3 56(60)
C1 Re1 C3 O3 146(60)
O7 Re1 C3 O3 -118(60)
O8 Re1 C3 O3 -43(60)
O11 Re1 C3 O3 -46(64)
C5 Re2 C4 O4 34(40)
C6 Re2 C4 O4 -55(40)
O9 Re2 C4 O4 130(40)
O10 Re2 C4 O4 -155(40)
O12 Re2 C4 O4 -143(37)
C4 Re2 C5 O5 39(19)
C6 Re2 C5 O5 125(19)
O9 Re2 C5 O5 -59(19)
O10 Re2 C5 O5 -56(20)
O12 Re2 C5 O5 -141(19)
C4 Re2 C6 O6 -33(40)
C5 Re2 C6 O6 -119(40)
O9 Re2 C6 O6 98(39)
O10 Re2 C6 O6 62(40)
O12 Re2 C6 O6 141(40)
Re1 O7 C7 C12 177.4(10)
Re1 O7 C7 C8 -3.2(13)
Re1 O8 C8 C9 -173.8(10)
Re1 O8 C8 C7 5.2(14)
O7 C7 C8 O8 -1.4(16)
C12 C7 C8 O8 178.0(12)
O7 C7 C8 C9 177.7(11)
C12 C7 C8 C9 -2.9(18)
O8 C8 C9 C10 -174.9(12)
C7 C8 C9 C10 6.1(18)
O8 C8 C9 Cl2 11(2)
C7 C8 C9 Cl2 -167.9(18)
Re2 O9 C10 C9 176.9(10)
Re2 O9 C10 C11 -0.9(13)
C8 C9 C10 O9 176.3(11)
Cl2 C9 C10 O9 -10(2)
C8 C9 C10 C11 -5.9(18)
Cl2 C9 C10 C11 168.1(17)
Re2 O10 C11 C12 -179.4(10)
Re2 O10 C11 C10 1.4(13)
O9 C10 C11 O10 -0.3(16)
C9 C10 C11 O10 -178.3(11)
O9 C10 C11 C12 -179.6(11)
C9 C10 C11 C12 2.5(18)
O10 C11 C12 C7 -178.6(12)
C10 C11 C12 C7 0.5(19)
O10 C11 C12 Cl1 8.8(19)
C10 C11 C12 Cl1 -172.0(11)
O7 C7 C12 C11 179.1(12)
C8 C7 C12 C11 -0.3(19)
O7 C7 C12 Cl1 -8.3(19)
C8 C7 C12 Cl1 172.3(10)
O11 P2 C13 C18 100.3(12)
C25 P2 C13 C18 -23.1(14)
C19 P2 C13 C18 -140.1(12)
O11 P2 C13 C14 -75.0(12)
C25 P2 C13 C14 161.6(11)
C19 P2 C13 C14 44.6(12)
C18 C13 C14 C15 1(2)
P2 C13 C14 C15 176.4(12)
C13 C14 C15 C16 0(2)
C14 C15 C16 C17 1(3)
C15 C16 C17 C18 -2(3)
C14 C13 C18 C17 -2(2)
P2 C13 C18 C17 -177.3(12)
C16 C17 C18 C13 3(2)
O11 P2 C19 C20 6.0(14)
C25 P2 C19 C20 125.3(12)
C13 P2 C19 C20 -116.5(13)
O11 P2 C19 C24 -170.2(11)
C25 P2 C19 C24 -50.9(13)
C13 P2 C19 C24 67.3(13)
C24 C19 C20 C21 0(2)
P2 C19 C20 C21 -176.2(14)
C19 C20 C21 C22 2(3)
C20 C21 C22 C23 -3(3)
C21 C22 C23 C24 1(3)
C22 C23 C24 C19 1(3)
C20 C19 C24 C23 -2(2)
P2 C19 C24 C23 174.5(15)
O11 P2 C25 C26 60.7(11)
C19 P2 C25 C26 -57.3(10)
C13 P2 C25 C26 -174.2(9)
P2 C25 C26 C27 -169.8(9)
C25 C26 C27 C28 179.4(11)
C26 C27 C28 P1 -169.9(9)
O12 P1 C28 C27 56.5(11)
C35 P1 C28 C27 -64.0(11)
C29 P1 C28 C27 177.8(9)
O12 P1 C29 C30 56.9(14)
C28 P1 C29 C30 -63.7(14)
C35 P1 C29 C30 178.3(13)
O12 P1 C29 C34 -119.1(13)
C28 P1 C29 C34 120.3(13)
C35 P1 C29 C34 2.3(15)
C34 C29 C30 C31 -3(3)
P1 C29 C30 C31 -178.9(16)
C29 C30 C31 C32 3(3)
C30 C31 C32 C33 -3(3)
C31 C32 C33 C34 3(3)
C32 C33 C34 C29 -3(3)
C30 C29 C34 C33 3(3)
P1 C29 C34 C33 178.6(14)
O12 P1 C35 C36 35.9(12)
C28 P1 C35 C36 156.4(10)
C29 P1 C35 C36 -86.3(12)
O12 P1 C35 C40 -141.9(12)
C28 P1 C35 C40 -21.3(14)
C29 P1 C35 C40 95.9(13)
C40 C35 C36 C37 -3(2)
P1 C35 C36 C37 179.0(11)
C35 C36 C37 C38 3(2)
C36 C37 C38 C39 0(3)
C37 C38 C39 C40 -4(3)
C38 C39 C40 C35 4(3)
C36 C35 C40 C39 0(2)
P1 C35 C40 C39 177.4(12)
C46 C41 C42 C43 5(9)
C47 C41 C42 C43 163(5)
C41 C42 C43 C44 -4(9)
C42 C43 C44 C45 -1(12)
C43 C44 C45 C46 5(17)
C44 C45 C46 C41 -4(17)
C42 C41 C46 C45 -2(13)
C47 C41 C46 C45 -159(9)
